data_2206748
loop_
_publ_author_name
'Parvez, Masood'
'Piers, Warren E.'
'Ghesner, Ioan'

_publ_section_title
;
 Thallium tetrakis(pentafluorophenyl)borate
;
_journal_coeditor_code LH6488
_journal_issue 9
_journal_name_full 'Acta Crystallographica Section E'
_journal_page_first m1801
_journal_page_last m1803
_journal_paper_doi 10.1107/S1600536805025808
_journal_volume 61
_journal_year 2005
_chemical_formula_iupac 'Tl +, C24 B F20 -'
_chemical_formula_moiety 'Tl +, C24 B F20 -'
_chemical_formula_sum 'C24 B F20 Tl'
_chemical_formula_weight 883.42
_chemical_name_systematic
;
Thallium perfluorotetraphenylborate
;
_space_group_IT_number 220
_symmetry_cell_setting cubic
_symmetry_space_group_name_Hall 'I -4bd 2c 3'
_symmetry_space_group_name_H-M 'I -4 3 d'
_atom_sites_solution_primary direct
_cell_angle_alpha 90.00
_cell_angle_beta 90.00
_cell_angle_gamma 90.00
_cell_formula_units_Z 12
_cell_length_a 19.095(12)
_cell_length_b 19.095(12)
_cell_length_c 19.095(12)
_cell_measurement_reflns_used 2240
_cell_measurement_temperature 123(2)
_cell_measurement_theta_max 27.5
_cell_measurement_theta_min 4.0
_cell_volume 6962(8)
_computing_cell_refinement 'Please supply'
_computing_data_collection 'Please supply'
_computing_data_reduction 'Please supply'
_computing_molecular_graphics 'Please supply'
_computing_publication_material 'Please supply'
_computing_structure_refinement 'Please supply'
_computing_structure_solution 'Please supply'
_diffrn_ambient_temperature 123(2)
_diffrn_measured_fraction_theta_full 0.996
_diffrn_measured_fraction_theta_max 0.996
_diffrn_measurement_device_type 'Nonius KappaCCD'
_diffrn_measurement_method '\w and \f'
_diffrn_radiation_monochromator graphite
_diffrn_radiation_source 'fine-focus sealed tube'
_diffrn_radiation_type MoK\a
_diffrn_radiation_wavelength 0.71073
_diffrn_reflns_av_R_equivalents 0.051
_diffrn_reflns_av_sigmaI/netI 0.063
_diffrn_reflns_limit_h_max 24
_diffrn_reflns_limit_h_min -24
_diffrn_reflns_limit_k_max 17
_diffrn_reflns_limit_k_min -17
_diffrn_reflns_limit_l_max 17
_diffrn_reflns_limit_l_min -17
_diffrn_reflns_number 2240
_diffrn_reflns_theta_full 27.5
_diffrn_reflns_theta_max 27.5
_diffrn_reflns_theta_min 4.0
_exptl_absorpt_coefficient_mu 7.14
_exptl_absorpt_correction_T_max 0.703
_exptl_absorpt_correction_T_min 0.523
_exptl_absorpt_correction_type multi-scan
_exptl_absorpt_process_details '(SORTAV; Blessing, 1997)'
_exptl_crystal_colour colorless
_exptl_crystal_density_diffrn 2.528
_exptl_crystal_density_method 'not measured'
_exptl_crystal_description plate
_exptl_crystal_F_000 4920
_exptl_crystal_size_max 0.10
_exptl_crystal_size_mid 0.08
_exptl_crystal_size_min 0.05
_refine_diff_density_max 0.65
_refine_diff_density_min -0.69
_refine_ls_abs_structure_details 'Flack (1983), 504 Friedel pairs'
_refine_ls_abs_structure_Flack 0.007(13)
_refine_ls_extinction_coef 0.00038(5)
_refine_ls_extinction_expression Fc^*^=kFc[1+0.001xFc^2^\l^3^/sin(2\q)]^-1/4^
_refine_ls_extinction_method SHELXL97
_refine_ls_goodness_of_fit_ref 1.03
_refine_ls_matrix_type full
_refine_ls_number_parameters 106
_refine_ls_number_reflns 1236
_refine_ls_number_restraints 0
_refine_ls_restrained_S_all 1.03
_refine_ls_R_factor_all 0.065
_refine_ls_R_factor_gt 0.040
_refine_ls_shift/su_max 0.001
_refine_ls_shift/su_mean 0.00
_refine_ls_structure_factor_coef Fsqd
_refine_ls_weighting_details 'calc w = 1/[\s^2^(Fo^2^)+(0.0365P)^2^+3.02P] where P = (Fo^2^+2Fc^2^)/3'
_refine_ls_weighting_scheme calc
_refine_ls_wR_factor_gt 0.077
_refine_ls_wR_factor_ref 0.087
_reflns_number_gt 949
_reflns_number_total 1236
_reflns_threshold_expression I>2\s(I)
_cod_data_source_file lh6488.cif
_cod_data_source_block I
_cod_database_code 2206748
_cod_database_fobs_code 2206748

loop_
_symmetry_equiv_pos_as_xyz
'x, y, z'
'-x+1/4, z+1/4, -y+3/4'
'-x+3/4, -z+1/4, y+1/4'
'-z+3/4, -y+1/4, x+1/4'
'y, -z, -x+1/2'
'-z+1/2, x, -y'
'-z+1/4, y+1/4, -x+3/4'
'-y+1/4, x+1/4, -z+3/4'
'-z, -x+1/2, y'
'x, -y, -z+1/2'
'y+1/4, -x+3/4, -z+1/4'
'x+1/4, -z+3/4, -y+1/4'
'-x+1/2, y, -z'
'-y, -z+1/2, x'
'-x, -y+1/2, z'
'y+1/4, x+1/4, z+1/4'
'-y+1/2, z, -x'
'x+1/4, z+1/4, y+1/4'
'z+1/4, y+1/4, x+1/4'
'z+1/2, -x+1/2, -y'
'z, x, y'
'-y+3/4, -x+1/4, z+1/4'
'y, z, x'
'z+1/4, -y+3/4, -x+1/4'
'x+1/2, y+1/2, z+1/2'
'-x+3/4, z+3/4, -y+5/4'
'-x+5/4, -z+3/4, y+3/4'
'-z+5/4, -y+3/4, x+3/4'
'y+1/2, -z+1/2, -x+1'
'-z+1, x+1/2, -y+1/2'
'-z+3/4, y+3/4, -x+5/4'
'-y+3/4, x+3/4, -z+5/4'
'-z+1/2, -x+1, y+1/2'
'x+1/2, -y+1/2, -z+1'
'y+3/4, -x+5/4, -z+3/4'
'x+3/4, -z+5/4, -y+3/4'
'-x+1, y+1/2, -z+1/2'
'-y+1/2, -z+1, x+1/2'
'-x+1/2, -y+1, z+1/2'
'y+3/4, x+3/4, z+3/4'
'-y+1, z+1/2, -x+1/2'
'x+3/4, z+3/4, y+3/4'
'z+3/4, y+3/4, x+3/4'
'z+1, -x+1, -y+1/2'
'z+1/2, x+1/2, y+1/2'
'-y+5/4, -x+3/4, z+3/4'
'y+1/2, z+1/2, x+1/2'
'z+3/4, -y+5/4, -x+3/4'

loop_
_atom_site_label
_atom_site_fract_x
_atom_site_fract_y
_atom_site_fract_z
_atom_site_U_iso_or_equiv
_atom_site_adp_type
_atom_site_calc_flag
_atom_site_refinement_flags
_atom_site_occupancy
_atom_site_type_symbol
Tl1 0.24315(2) 0.24315(2) 0.24315(2) 0.0396(2) Uani d SP 0.75 Tl
F1 0.10699(18) 0.08402(18) 0.43741(18) 0.0278(8) Uani d . 1 F
F2 0.08684(18) -0.0109(2) 0.3404(2) 0.0418(10) Uani d . 1 F
F3 0.1950(2) -0.0853(2) 0.28459(19) 0.0389(10) Uani d . 1 F
F4 0.3274(2) -0.0575(2) 0.3284(2) 0.0390(10) Uani d . 1 F
F5 0.35129(18) 0.03994(17) 0.42775(19) 0.0267(9) Uani d . 1 F
C1 0.2318(3) 0.0702(3) 0.4353(3) 0.0198(13) Uani d . 1 C
C2 0.1656(3) 0.0527(3) 0.4113(3) 0.0267(15) Uani d . 1 C
C3 0.1528(3) 0.0022(4) 0.3601(3) 0.0298(14) Uani d . 1 C
C4 0.2073(4) -0.0349(3) 0.3329(3) 0.0286(16) Uani d . 1 C
C5 0.2745(3) -0.0207(3) 0.3552(3) 0.0230(14) Uani d . 1 C
C6 0.2839(3) 0.0303(3) 0.4056(3) 0.0234(14) Uani d . 1 C
B1 0.2500 0.1250 0.5000 0.018(2) Uani d S 1 B

loop_
_atom_site_aniso_label
_atom_site_aniso_U_11
_atom_site_aniso_U_22
_atom_site_aniso_U_33
_atom_site_aniso_U_12
_atom_site_aniso_U_13
_atom_site_aniso_U_23
Tl1 0.0396(2) 0.0396(2) 0.0396(2) -0.0020(2) -0.0020(2) -0.0020(2)
F1 0.020(2) 0.029(2) 0.034(2) -0.001(2) -0.001(2) -0.003(2)
F2 0.032(2) 0.043(2) 0.050(2) -0.006(2) -0.014(2) -0.013(2)
F3 0.053(3) 0.030(2) 0.033(2) 0.004(2) -0.006(2) -0.009(2)
F4 0.045(2) 0.038(2) 0.034(2) 0.010(2) 0.006(2) -0.012(2)
F5 0.023(2) 0.027(2) 0.030(2) 0.002(2) 0.001(2) -0.005(2)
C1 0.026(3) 0.016(3) 0.017(3) -0.005(2) -0.002(3) 0.006(2)
C2 0.025(3) 0.023(3) 0.032(4) 0.009(3) 0.003(3) 0.002(3)
C3 0.035(3) 0.026(3) 0.028(3) -0.004(4) -0.009(3) 0.002(3)
C4 0.052(5) 0.013(3) 0.021(3) -0.002(3) -0.005(3) -0.003(3)
C5 0.031(3) 0.016(3) 0.022(3) 0.009(2) 0.004(3) 0.000(3)
C6 0.015(3) 0.022(3) 0.032(4) -0.003(2) -0.001(3) 0.007(3)
B1 0.018(4) 0.017(6) 0.018(4) 0.000 0.000 0.000

loop_
_atom_type_symbol
_atom_type_description
_atom_type_scat_dispersion_real
_atom_type_scat_dispersion_imag
_atom_type_scat_source
C C 0.0033 0.0016 'International Tables Vol C Tables 4.2.6.8 and 6.1.1.4'
F F 0.0171 0.0103 'International Tables Vol C Tables 4.2.6.8 and 6.1.1.4'
Tl Tl -2.8358 9.6688 'International Tables Vol C Tables 4.2.6.8 and 6.1.1.4'
B B 0.0013 0.0007 'International Tables Vol C Tables 4.2.6.8 and 6.1.1.4'

loop_
_geom_angle_atom_site_label_1
_geom_angle_atom_site_label_2
_geom_angle_atom_site_label_3
_geom_angle_site_symmetry_1
_geom_angle_site_symmetry_3
_geom_angle
_geom_angle_publ_flag
C6 C1 C2 . . 112.9(5) ?
C6 C1 B1 . . 120.4(5) ?
C2 C1 B1 . . 126.2(5) ?
F1 C2 C1 . . 121.4(6) ?
F1 C2 C3 . . 114.6(5) ?
C1 C2 C3 . . 124.0(6) ?
F2 C3 C4 . . 121.0(6) ?
F2 C3 C2 . . 119.4(6) ?
C4 C3 C2 . . 119.5(5) ?
F3 C4 C3 . . 119.7(6) ?
F3 C4 C5 . . 120.9(6) ?
C3 C4 C5 . . 119.3(5) ?
F4 C5 C4 . . 118.8(6) ?
F4 C5 C6 . . 122.7(6) ?
C4 C5 C6 . . 118.4(5) ?
F5 C6 C1 . . 118.6(5) ?
F5 C6 C5 . . 115.7(5) ?
C1 C6 C5 . . 125.8(6) ?
C1 B1 C1 48_445 4 101.6(4) y
C1 B1 C1 48_445 . 113.6(2) y
C1 B1 C1 4 . 113.6(2) ?
C1 B1 C1 48_445 13_556 113.6(2) ?
C1 B1 C1 4 13_556 113.6(2) ?
C1 B1 C1 . 13_556 101.6(4) ?

loop_
_geom_bond_atom_site_label_1
_geom_bond_atom_site_label_2
_geom_bond_site_symmetry_2
_geom_bond_distance
_geom_bond_publ_flag
F1 C2 . 1.364(7) y
F2 C3 . 1.338(7) y
F3 C4 . 1.353(7) y
F4 C5 . 1.333(6) y
F5 C6 . 1.368(7) y
C1 C6 . 1.375(8) y
C1 C2 . 1.386(8) y
C1 B1 . 1.656(6) y
C2 C3 . 1.394(9) y
C3 C4 . 1.363(9) y
C4 C5 . 1.378(9) y
C5 C6 . 1.381(9) y
B1 C1 48_445 1.655(6) y
B1 C1 4 1.655(6) y
B1 C1 13_556 1.656(6) y

loop_
_geom_torsion_atom_site_label_1
_geom_torsion_atom_site_label_2
_geom_torsion_atom_site_label_3
_geom_torsion_atom_site_label_4
_geom_torsion_site_symmetry_4
_geom_torsion
C6 C1 C2 F1 . 176.5(5)
B1 C1 C2 F1 . 4.3(9)
C6 C1 C2 C3 . -2.7(9)
B1 C1 C2 C3 . -175.0(5)
F1 C2 C3 F2 . 0.8(9)
C1 C2 C3 F2 . -179.9(6)
F1 C2 C3 C4 . -176.7(6)
C1 C2 C3 C4 . 2.5(11)
F2 C3 C4 F3 . 0.7(9)
C2 C3 C4 F3 . 178.2(6)
F2 C3 C4 C5 . -179.1(6)
C2 C3 C4 C5 . -1.6(10)
F3 C4 C5 F4 . 0.0(9)
C3 C4 C5 F4 . 179.8(5)
F3 C4 C5 C6 . -178.7(5)
C3 C4 C5 C6 . 1.1(10)
C2 C1 C6 F5 . -176.6(5)
B1 C1 C6 F5 . -3.9(8)
C2 C1 C6 C5 . 2.3(9)
B1 C1 C6 C5 . 175.0(5)
F4 C5 C6 F5 . -1.3(8)
C4 C5 C6 F5 . 177.3(5)
F4 C5 C6 C1 . 179.8(5)
C4 C5 C6 C1 . -1.6(10)
C6 C1 B1 C1 48_445 168.2(5)
C2 C1 B1 C1 48_445 -20.1(5)
C6 C1 B1 C1 4 52.8(4)
C2 C1 B1 C1 4 -135.5(7)
C6 C1 B1 C1 13_556 -69.5(5)
C2 C1 B1 C1 13_556 102.2(6)
